data_4346089
loop_
_publ_author_name
'Feng, Min'
'Pointillart, Fabrice'
'Lefeuvre, Bertrand'
'Dorcet, Vincent'
'Golhen, St\'ephane'
'Cador, Olivier'
'Ouahab, Lahc\`ene'

_publ_section_title
;
 Multiple single-molecule magnet behaviors in dysprosium dinuclear
 complexes involving a multiple functionalized tetrathiafulvalene-based
 ligand.
;
_journal_issue 8
_journal_name_full 'Inorganic chemistry'
_journal_page_first 4021
_journal_page_last 4028
_journal_paper_doi 10.1021/acs.inorgchem.5b00272
_journal_volume 54
_journal_year 2015
_chemical_compound_source 'synthesis as described'
_chemical_formula_moiety 'C64 H36 Dy2 F36 N8 O12 S6, C6 H14, 2(C H2 Cl2)'
_chemical_formula_sum 'C72 H54 Cl4 Dy2 F36 N8 O12 S6'
_chemical_formula_weight 2566.39
_space_group_IT_number 14
_space_group_name_Hall '-P 2yn'
_space_group_name_H-M_alt 'P 1 21/n 1'
_symmetry_cell_setting monoclinic
_symmetry_Int_Tables_number 14
_symmetry_space_group_name_Hall '-P 2yn'
_symmetry_space_group_name_H-M 'P 1 21/n 1'
_atom_sites_solution_hydrogens geom
_atom_sites_solution_primary direct
_atom_sites_solution_secondary difmap
_audit_conform_dict_location ftp://ftp.iucr.org/pub/cif_core.dic
_audit_conform_dict_name cif_core.dic
_audit_conform_dict_version 2.4
_audit_creation_date 2014-07-17T15:55:31-00:00
_audit_creation_method 'WinGX routine CIF_UPDATE'
_cell_angle_alpha 90
_cell_angle_beta 100.859(2)
_cell_angle_gamma 90
_cell_formula_units_Z 4
_cell_length_a 22.3718(12)
_cell_length_b 12.6951(6)
_cell_length_c 33.6565(19)
_cell_measurement_reflns_used 9060
_cell_measurement_temperature 150(2)
_cell_measurement_theta_max 22.42
_cell_measurement_theta_min 2.44
_cell_measurement_wavelength 0.71073
_cell_volume 9387.7(9)
_computing_cell_refinement 'Bruker APEX2 (Bruker, 2006)'
_computing_data_collection 'Bruker APEX2 (Bruker, 2006)'
_computing_data_reduction 'Bruker APEX2 (Bruker, 2006)'
_computing_molecular_graphics 'Ortep-3 for Windows (Farrugia, 1997)'
_computing_publication_material
;
           WinGX publication routines (Farrugia, 2012),
           CRYSCAL (T. Roisnel, local program)
;
_computing_structure_refinement 'SHELXL-97 (Sheldrick, 1997)'
_computing_structure_solution 'SIR97 (Altomare et al., 1999)'
_diffrn_ambient_temperature 150(2)
_diffrn_detector 'CCD plate'
_diffrn_measured_fraction_theta_full 0.997
_diffrn_measured_fraction_theta_max 0.997
_diffrn_measurement_device_type 'APEXII, Bruker-AXS'
_diffrn_measurement_method 'CCD rotation images, thin slices'
_diffrn_radiation_monochromator graphite
_diffrn_radiation_probe x-ray
_diffrn_radiation_type MoK\a
_diffrn_radiation_wavelength 0.71073
_diffrn_reflns_av_R_equivalents 0.0959
_diffrn_reflns_av_unetI/netI 0.1121
_diffrn_reflns_limit_h_max 29
_diffrn_reflns_limit_h_min -28
_diffrn_reflns_limit_k_max 13
_diffrn_reflns_limit_k_min -16
_diffrn_reflns_limit_l_max 43
_diffrn_reflns_limit_l_min -43
_diffrn_reflns_number 83625
_diffrn_reflns_theta_full 27.48
_diffrn_reflns_theta_max 27.48
_diffrn_reflns_theta_min 2.94
_exptl_absorpt_coefficient_mu 1.959
_exptl_absorpt_correction_T_max 0.838
_exptl_absorpt_correction_T_min 0.571
_exptl_absorpt_correction_type multi-scan
_exptl_absorpt_process_details
;
  [Sheldrick, G.M. (2002). SADABS Bruker AXS Inc., Madison, Wisconsin, USA]
;
_exptl_crystal_colour red
_exptl_crystal_density_diffrn 1.816
_exptl_crystal_density_method 'not measured'
_exptl_crystal_description prism
_exptl_crystal_F_000 5032
_exptl_crystal_size_max 0.6
_exptl_crystal_size_mid 0.22
_exptl_crystal_size_min 0.09
_refine_diff_density_max 3.134
_refine_diff_density_min -3.121
_refine_diff_density_rms 0.222
_refine_ls_extinction_method none
_refine_ls_goodness_of_fit_ref 1.127
_refine_ls_hydrogen_treatment constr
_refine_ls_matrix_type full
_refine_ls_number_parameters 1193
_refine_ls_number_reflns 21478
_refine_ls_number_restraints 27
_refine_ls_restrained_S_all 1.126
_refine_ls_R_factor_all 0.1441
_refine_ls_R_factor_gt 0.1015
_refine_ls_shift/su_max 0.001
_refine_ls_shift/su_mean 0
_refine_ls_structure_factor_coef Fsqd
_refine_ls_weighting_details 'calc w=1/[\s^2^(Fo^2^)+(0.0564P)^2^+234.8651P] where P=(Fo^2^+2Fc^2^)/3'
_refine_ls_weighting_scheme calc
_refine_ls_wR_factor_gt 0.2307
_refine_ls_wR_factor_ref 0.2487
_reflns_number_gt 14536
_reflns_number_total 21478
_reflns_threshold_expression >2sigma(I)
_cod_data_source_file ic5b00272_si_002.cif
_cod_data_source_block FPR715
_cod_original_sg_symbol_H-M 'P 21/n'
_cod_database_code 4346089

loop_
_symmetry_equiv_pos_as_xyz
'x, y, z'
'-x+1/2, y+1/2, -z+1/2'
'-x, -y, -z'
'x-1/2, -y-1/2, z-1/2'

loop_
_atom_site_label
_atom_site_type_symbol
_atom_site_fract_x
_atom_site_fract_y
_atom_site_fract_z
_atom_site_U_iso_or_equiv
_atom_site_adp_type
_atom_site_occupancy
_atom_site_symmetry_multiplicity
_atom_site_calc_flag
_atom_site_refinement_flags
_atom_site_disorder_assembly
_atom_site_disorder_group
C1 C 1.2465(16) -0.567(2) -0.1113(12) 0.170(10) Uani 1 1 d . . .
H1A H 1.2537 -0.5058 -0.1265 0.255 Uiso 1 1 calc R . .
H1B H 1.2058 -0.592 -0.1208 0.255 Uiso 1 1 calc R . .
H1C H 1.275 -0.6212 -0.1148 0.255 Uiso 1 1 calc R . .
C2 C 1.2540(17) -0.540(2) -0.0690(12) 0.170(10) Uani 1 1 d . . .
H2A H 1.2949 -0.5141 -0.0591 0.204 Uiso 1 1 calc R . .
H2B H 1.2251 -0.4861 -0.065 0.204 Uiso 1 1 calc R . .
C3 C 1.2440(16) -0.630(2) -0.0490(12) 0.170(10) Uani 1 1 d . . .
H3A H 1.2586 -0.614 -0.0207 0.204 Uiso 1 1 calc R . .
H3B H 1.2727 -0.6806 -0.0563 0.204 Uiso 1 1 calc R . .
C4 C 0.9597(10) -0.6300(16) -0.2114(6) 0.081(4) Uani 1 1 d . . .
H4A H 0.9786 -0.5932 -0.2307 0.121 Uiso 1 1 calc R . .
H4B H 0.9251 -0.5908 -0.2066 0.121 Uiso 1 1 calc R . .
H4C H 0.9468 -0.6984 -0.2218 0.121 Uiso 1 1 calc R . .
C5 C 1.0012(10) -0.6409(17) -0.1754(6) 0.081(4) Uani 1 1 d . . .
H5A H 1.0138 -0.5711 -0.1655 0.097 Uiso 1 1 calc R . .
H5B H 1.037 -0.6764 -0.1812 0.097 Uiso 1 1 calc R . .
C6 C 0.9795(10) -0.7005(16) -0.1419(6) 0.081(4) Uani 1 1 d . . .
H6A H 0.9583 -0.7638 -0.1528 0.097 Uiso 1 1 calc R . .
H6B H 0.9512 -0.6571 -0.1306 0.097 Uiso 1 1 calc R . .
C7 C 1.1202(6) -0.6086(8) -0.0524(4) 0.028(3) Uani 1 1 d . . .
C8 C 1.0634(5) -0.6212(8) -0.0739(4) 0.024(2) Uani 1 1 d . . .
C9 C 1.0574(5) -0.4502(8) -0.0331(4) 0.023(2) Uani 1 1 d . . .
C10 C 1.0433(5) -0.3568(9) -0.0178(4) 0.025(2) Uani 1 1 d . . .
C11 C 0.9855(5) -0.2000(8) 0.0054(3) 0.018(2) Uani 1 1 d . . .
C12 C 1.0457(5) -0.1903(8) 0.0264(3) 0.021(2) Uani 1 1 d . . .
C13 C 1.0624(5) -0.1077(8) 0.0537(3) 0.019(2) Uani 1 1 d . . .
H13 H 1.1025 -0.0996 0.067 0.023 Uiso 1 1 calc R . .
C14 C 1.0179(5) -0.0388(8) 0.0601(3) 0.015(2) Uani 1 1 d . . .
C15 C 0.9583(5) -0.0500(8) 0.0390(3) 0.019(2) Uani 1 1 d . . .
C16 C 0.9400(5) -0.1281(9) 0.0110(3) 0.021(2) Uani 1 1 d . . .
H16 H 0.9002 -0.133 -0.0033 0.026 Uiso 1 1 calc R . .
C17 C 0.9655(5) 0.0874(8) 0.0800(3) 0.019(2) Uani 1 1 d . . .
C18 C 0.9501(5) 0.1798(8) 0.1024(3) 0.020(2) Uani 1 1 d . . .
C19 C 0.8922(5) 0.2161(9) 0.1044(4) 0.032(3) Uani 1 1 d . . .
H19 H 0.8583 0.1773 0.0925 0.039 Uiso 1 1 calc R . .
C20 C 0.8845(6) 0.3107(10) 0.1242(4) 0.035(3) Uani 1 1 d . . .
H20 H 0.8459 0.3373 0.1247 0.042 Uiso 1 1 calc R . .
C21 C 0.9365(6) 0.3632(10) 0.1430(4) 0.037(3) Uani 1 1 d . . .
H21 H 0.9335 0.4262 0.1566 0.045 Uiso 1 1 calc R . .
C22 C 0.9919(6) 0.3216(9) 0.1414(4) 0.030(3) Uani 1 1 d . . .
H22 H 1.0263 0.3579 0.1542 0.036 Uiso 1 1 calc R . .
C23 C 0.8629(5) 0.0545(8) 0.0329(3) 0.019(2) Uani 1 1 d . . .
H23A H 0.8562 0.0254 0.0058 0.023 Uiso 1 1 calc R . .
H23B H 0.8585 0.1304 0.0303 0.023 Uiso 1 1 calc R . .
C24 C 0.8133(5) 0.0131(8) 0.0542(3) 0.017(2) Uani 1 1 d . . .
C25 C 0.8238(5) -0.0507(8) 0.0875(3) 0.018(2) Uani 1 1 d . . .
H25 H 0.8628 -0.0736 0.0989 0.022 Uiso 1 1 calc R . .
C26 C 0.7739(5) -0.0792(8) 0.1036(3) 0.020(2) Uani 1 1 d . . .
C27 C 0.8296(6) -0.1930(11) 0.1605(4) 0.035(3) Uani 1 1 d . . .
H27 H 0.8689 -0.191 0.155 0.042 Uiso 1 1 calc R . .
C28 C 0.8119(7) -0.2423(12) 0.1912(5) 0.046(4) Uani 1 1 d . . .
H28 H 0.8361 -0.2808 0.2116 0.056 Uiso 1 1 calc R . .
C29 C 0.7488(6) -0.2240(10) 0.1864(4) 0.037(3) Uani 1 1 d . . .
H29 H 0.7246 -0.2486 0.2041 0.044 Uiso 1 1 calc R . .
C30 C 0.7545(5) 0.0457(9) 0.0383(4) 0.024(2) Uani 1 1 d . . .
H30 H 0.7464 0.0895 0.0158 0.028 Uiso 1 1 calc R . .
C31 C 0.7082(5) 0.0105(8) 0.0573(3) 0.021(2) Uani 1 1 d . . .
C32 C 0.6230(6) 0.0817(12) 0.0056(4) 0.037(3) Uani 1 1 d . . .
H32 H 0.6431 0.096 -0.0156 0.045 Uiso 1 1 calc R . .
C33 C 0.5637(6) 0.0973(12) 0.0058(5) 0.043(4) Uani 1 1 d . . .
H33 H 0.5341 0.123 -0.0151 0.052 Uiso 1 1 calc R . .
C34 C 0.5560(6) 0.0661(12) 0.0450(5) 0.045(4) Uani 1 1 d . . .
H34 H 0.519 0.0695 0.0537 0.054 Uiso 1 1 calc R . .
C35 C 0.9579(9) -0.0128(15) 0.2059(6) 0.062(5) Uani 1 1 d . . .
C36 C 1.0090(7) 0.0666(12) 0.2012(4) 0.039(3) Uani 1 1 d . . .
C37 C 1.0209(7) 0.1471(12) 0.2280(5) 0.047(4) Uani 1 1 d . . .
H37 H 0.9977 0.1558 0.248 0.057 Uiso 1 1 calc R . .
C38 C 1.0688(8) 0.2180(11) 0.2253(5) 0.047(4) Uani 1 1 d . . .
C39 C 1.0822(10) 0.3046(17) 0.2560(6) 0.068(5) Uani 1 1 d . . .
C40 C 1.2475(7) 0.1497(12) 0.0599(4) 0.041(3) Uani 1 1 d . . .
C41 C 1.1990(5) 0.1973(10) 0.0806(4) 0.028(3) Uani 1 1 d . . .
C42 C 1.2052(6) 0.2996(10) 0.0915(4) 0.036(3) Uani 1 1 d . . .
H42 H 1.236 0.3394 0.0838 0.043 Uiso 1 1 calc R . .
C43 C 1.1669(5) 0.3460(10) 0.1138(4) 0.027(3) Uani 1 1 d . A .
C44 C 1.1738(6) 0.4684(11) 0.1225(5) 0.047(4) Uani 1 1 d D . .
C45 C 1.1915(8) -0.2052(12) 0.1566(5) 0.050(4) Uani 1 1 d . . .
C46 C 1.1900(6) -0.0804(10) 0.1574(4) 0.031(3) Uani 1 1 d . A .
C47 C 1.2449(6) -0.0314(11) 0.1743(5) 0.041(3) Uani 1 1 d . . .
H47 H 1.2801 -0.071 0.182 0.049 Uiso 1 1 calc R . .
C48 C 1.2462(6) 0.0788(11) 0.1795(4) 0.033(3) Uani 1 1 d . A .
C49 C 1.3050(7) 0.1249(14) 0.1986(6) 0.059(5) Uani 1 1 d . . .
C50 C 0.5761(7) -0.3082(14) 0.0189(5) 0.052(4) Uani 1 1 d . . .
C51 C 0.5881(6) -0.2799(11) 0.0627(4) 0.037(3) Uani 1 1 d . . .
C52 C 0.5725(7) -0.3524(12) 0.0907(5) 0.052(4) Uani 1 1 d . . .
H52 H 0.5521 -0.414 0.0813 0.063 Uiso 1 1 calc R . .
C53 C 0.5867(7) -0.3340(11) 0.1309(5) 0.043(4) Uani 1 1 d . . .
C54 C 0.5775(10) -0.4200(12) 0.1593(6) 0.059(5) Uani 1 1 d . . .
C55 C 0.4235(6) -0.1410(19) 0.1198(5) 0.068(6) Uani 1 1 d . . .
C56 C 0.4790(6) -0.0722(13) 0.1287(4) 0.044(4) Uani 1 1 d . . .
C57 C 0.4785(6) 0.0221(13) 0.1494(5) 0.052(4) Uani 1 1 d . . .
H57 H 0.4441 0.0397 0.1597 0.063 Uiso 1 1 calc R . .
C58 C 0.5268(7) 0.0902(11) 0.1553(5) 0.048(4) Uani 1 1 d . . .
C59 C 0.5229(10) 0.1957(16) 0.1769(9) 0.081(7) Uani 1 1 d . . .
C60 C 0.6319(9) -0.0637(12) 0.2671(5) 0.054(5) Uani 1 1 d . . .
C61 C 0.6543(7) -0.0414(11) 0.2280(4) 0.038(3) Uani 1 1 d . . .
C62 C 0.7028(6) 0.0304(11) 0.2311(4) 0.040(3) Uani 1 1 d . . .
H62 H 0.7225 0.0535 0.2564 0.048 Uiso 1 1 calc R . .
C63 C 0.7215(6) 0.0672(10) 0.1962(5) 0.037(3) Uani 1 1 d . . .
C64 C 0.7728(8) 0.1501(13) 0.2024(5) 0.050(4) Uani 1 1 d . . .
C65 C 1.2621(9) -0.2897(14) 0.0619(6) 0.066(5) Uani 1 1 d . . .
H65A H 1.2971 -0.3052 0.0828 0.079 Uiso 1 1 calc R . .
H65B H 1.228 -0.331 0.0674 0.079 Uiso 1 1 calc R . .
C66 C 0.6488(8) 0.2910(13) 0.1076(6) 0.065(5) Uani 1 1 d . . .
H66A H 0.6567 0.3415 0.1296 0.078 Uiso 1 1 calc R . .
H66B H 0.6346 0.2264 0.118 0.078 Uiso 1 1 calc R . .
C67 C 0.095(2) 1.001(5) 0.4310(16) 0.46(3) Uani 1 1 d D . .
H67A H 0.1236 1.0297 0.453 0.683 Uiso 1 1 calc R . .
H67B H 0.0703 0.9487 0.4412 0.683 Uiso 1 1 calc R . .
H67C H 0.0688 1.0561 0.418 0.683 Uiso 1 1 calc R . .
C68 C 0.128(3) 0.951(5) 0.4011(16) 0.46(3) Uani 1 1 d D . .
H68B H 0.1713 0.9542 0.4107 0.546 Uiso 1 1 calc R . .
H68A H 0.1158 0.8777 0.3968 0.546 Uiso 1 1 calc R . .
C69 C 0.1101(19) 1.012(4) 0.3627(15) 0.46(3) Uani 1 1 d D . .
H69B H 0.0664 1.0103 0.3535 0.546 Uiso 1 1 calc R . .
H69A H 0.1228 1.085 0.3669 0.546 Uiso 1 1 calc R . .
C70 C 0.142(2) 0.961(4) 0.3324(15) 0.46(3) Uani 1 1 d D . .
H70A H 0.1283 0.8889 0.3278 0.546 Uiso 1 1 calc R . .
H70B H 0.1853 0.9619 0.3418 0.546 Uiso 1 1 calc R . .
C71 C 0.125(3) 1.024(5) 0.2943(16) 0.46(3) Uani 1 1 d D . .
H71B H 0.1364 1.0973 0.2993 0.546 Uiso 1 1 calc R . .
H71A H 0.0815 1.0206 0.2842 0.546 Uiso 1 1 calc R . .
C72 C 0.159(2) 0.977(5) 0.2645(16) 0.46(3) Uani 1 1 d D . .
H72A H 0.1309 0.9424 0.2434 0.683 Uiso 1 1 calc R . .
H72C H 0.1878 0.9261 0.278 0.683 Uiso 1 1 calc R . .
H72B H 0.1803 1.0311 0.2531 0.683 Uiso 1 1 calc R . .
N1 N 1.0212(4) 0.0502(6) 0.0855(3) 0.0176(18) Uani 1 1 d . . .
N2 N 1.0001(4) 0.2310(7) 0.1224(3) 0.023(2) Uani 1 1 d . . .
N3 N 0.9252(4) 0.0311(7) 0.0526(3) 0.0175(19) Uani 1 1 d . . .
N4 N 0.7164(4) -0.0502(7) 0.0894(3) 0.022(2) Uani 1 1 d . . .
N5 N 0.7797(4) -0.1464(7) 0.1388(3) 0.026(2) Uani 1 1 d . . .
N6 N 0.7286(5) -0.1682(8) 0.1542(3) 0.029(2) Uani 1 1 d . . .
N7 N 0.6479(4) 0.0410(8) 0.0425(3) 0.030(2) Uani 1 1 d . . .
N8 N 0.6057(4) 0.0323(8) 0.0673(3) 0.029(2) Uani 1 1 d . . .
O1 O 1.0355(4) 0.0404(6) 0.1729(3) 0.0294(19) Uani 1 1 d . . .
O2 O 1.1005(4) 0.2170(7) 0.1987(3) 0.035(2) Uani 1 1 d . . .
O3 O 1.1572(4) 0.1332(7) 0.0860(3) 0.032(2) Uani 1 1 d . . .
O4 O 1.1233(3) 0.3084(6) 0.1267(3) 0.0286(19) Uani 1 1 d . . .
O5 O 1.1400(4) -0.0417(6) 0.1439(3) 0.0298(19) Uani 1 1 d . . .
O6 O 1.2027(4) 0.1409(7) 0.1712(3) 0.037(2) Uani 1 1 d . . .
O7 O 0.6151(4) -0.1919(7) 0.0711(3) 0.037(2) Uani 1 1 d . . .
O8 O 0.6120(4) -0.2545(7) 0.1492(3) 0.039(2) Uani 1 1 d . . .
O9 O 0.5241(4) -0.1068(8) 0.1149(3) 0.041(2) Uani 1 1 d . . .
O10 O 0.5781(4) 0.0755(7) 0.1450(3) 0.045(3) Uani 1 1 d . . .
O11 O 0.6258(4) -0.0815(7) 0.1969(3) 0.035(2) Uani 1 1 d . . .
O12 O 0.7008(4) 0.0479(6) 0.1601(3) 0.0287(19) Uani 1 1 d . . .
F1 F 0.9724(7) -0.1079(10) 0.2046(6) 0.126(6) Uani 1 1 d . . .
F2 F 0.9131(6) -0.0010(11) 0.1712(4) 0.099(4) Uani 1 1 d . . .
F3 F 0.9283(7) 0.0045(12) 0.2330(4) 0.127(6) Uani 1 1 d . . .
F4 F 1.1328(6) 0.2945(14) 0.2787(5) 0.144(8) Uani 1 1 d . . .
F5 F 1.0781(11) 0.4001(10) 0.2375(5) 0.171(9) Uani 1 1 d . . .
F6 F 1.0412(6) 0.3162(11) 0.2797(4) 0.104(5) Uani 1 1 d . . .
F7 F 1.2230(4) 0.0973(8) 0.0276(3) 0.066(3) Uani 1 1 d . . .
F8 F 1.2841(4) 0.0878(8) 0.0853(3) 0.066(3) Uani 1 1 d . . .
F9 F 1.2833(5) 0.2212(8) 0.0473(3) 0.070(3) Uani 1 1 d . . .
F10A F 1.2184(10) 0.5101(16) 0.1080(8) 0.078(3) Uani 0.517(12) 1 d PD A 1
F11A F 1.1252(9) 0.5216(14) 0.1065(8) 0.078(3) Uani 0.517(12) 1 d PD A 1
F12A F 1.1888(11) 0.4812(14) 0.1622(6) 0.078(3) Uani 0.517(12) 1 d PD A 1
F10B F 1.1407(11) 0.5037(14) 0.1480(8) 0.078(3) Uani 0.483(12) 1 d PD A 2
F11B F 1.2299(9) 0.4999(17) 0.1314(9) 0.078(3) Uani 0.483(12) 1 d PD A 2
F12B F 1.1499(12) 0.5207(15) 0.0883(7) 0.078(3) Uani 0.483(12) 1 d PD A 2
F13 F 1.1588(4) -0.2410(6) 0.1223(3) 0.056(2) Uani 1 1 d . . .
F14 F 1.1660(5) -0.2386(7) 0.1869(3) 0.071(3) Uani 1 1 d . . .
F15 F 1.2451(4) -0.2433(7) 0.1606(3) 0.065(3) Uani 1 1 d . . .
F16 F 1.3532(5) 0.0655(12) 0.2034(4) 0.112(3) Uani 1 1 d . . .
F17 F 1.3221(5) 0.2022(12) 0.1722(5) 0.112(3) Uani 1 1 d . . .
F18 F 1.3036(5) 0.1814(12) 0.2296(5) 0.112(3) Uani 1 1 d . . .
F19 F 0.5683(10) -0.2279(12) -0.0058(4) 0.144(7) Uani 1 1 d . . .
F20 F 0.5276(9) -0.3659(16) 0.0076(5) 0.167(9) Uani 1 1 d . . .
F21 F 0.6174(9) -0.359(2) 0.0084(4) 0.217(13) Uani 1 1 d . . .
F22 F 0.5481(10) -0.5035(10) 0.1426(5) 0.153(8) Uani 1 1 d . . .
F23 F 0.5448(7) -0.3891(9) 0.1863(4) 0.112(5) Uani 1 1 d . . .
F24 F 0.6265(9) -0.4594(13) 0.1799(6) 0.148(7) Uani 1 1 d . . .
F25 F 0.4031(5) -0.1528(17) 0.0815(3) 0.146(8) Uani 1 1 d . . .
F26 F 0.4362(5) -0.2408(10) 0.1342(4) 0.082(3) Uani 1 1 d . . .
F27 F 0.3782(4) -0.1067(10) 0.1372(3) 0.081(3) Uani 1 1 d . . .
F28 F 0.4714(6) 0.2110(10) 0.1882(5) 0.124(6) Uani 1 1 d . . .
F29 F 0.5373(10) 0.2720(9) 0.1576(6) 0.177(10) Uani 1 1 d . . .
F30 F 0.5644(9) 0.1996(14) 0.2119(6) 0.159(8) Uani 1 1 d . . .
F31 F 0.6173(5) -0.1639(7) 0.2698(3) 0.074(3) Uani 1 1 d . . .
F32 F 0.6703(6) -0.0450(10) 0.3003(3) 0.094(4) Uani 1 1 d . . .
F33 F 0.5821(6) -0.0109(10) 0.2686(4) 0.109(5) Uani 1 1 d . . .
F34 F 0.8065(4) 0.1437(8) 0.1751(3) 0.062(3) Uani 1 1 d . . .
F35 F 0.8070(5) 0.1475(9) 0.2380(3) 0.073(3) Uani 1 1 d . . .
F36 F 0.7466(5) 0.2477(7) 0.1986(4) 0.087(4) Uani 1 1 d . . .
S1 S 1.17730(16) -0.7030(3) -0.04965(12) 0.0400(9) Uani 1 1 d . . .
S2 S 1.04273(16) -0.7354(3) -0.10272(11) 0.0360(8) Uani 1 1 d . . .
S3 S 1.00792(13) -0.5300(2) -0.06662(10) 0.0257(6) Uani 1 1 d . . .
S4 S 1.13235(14) -0.5006(2) -0.01913(11) 0.0349(8) Uani 1 1 d . . .
S5 S 1.09608(13) -0.2863(2) 0.01661(9) 0.0242(6) Uani 1 1 d . . .
S6 S 0.96908(13) -0.3057(2) -0.02819(9) 0.0239(6) Uani 1 1 d . . .
Dy1 Dy 1.10113(2) 0.13043(4) 0.138410(17) 0.02292(14) Uani 1 1 d . A .
Dy2 Dy 0.62878(3) -0.08119(5) 0.128503(18) 0.02695(16) Uani 1 1 d . . .
Cl1 Cl 1.2774(3) -0.3252(5) 0.0163(2) 0.0981(19) Uani 1 1 d . . .
Cl2 Cl 1.2442(2) -0.1539(4) 0.06367(14) 0.0608(11) Uani 1 1 d . . .
Cl3 Cl 0.7165(2) 0.2655(3) 0.09086(16) 0.0686(13) Uani 1 1 d . . .
Cl4 Cl 0.5919(3) 0.3404(5) 0.0695(2) 0.0927(18) Uani 1 1 d . . .

loop_
_atom_site_aniso_label
_atom_site_aniso_U_11
_atom_site_aniso_U_22
_atom_site_aniso_U_33
_atom_site_aniso_U_23
_atom_site_aniso_U_13
_atom_site_aniso_U_12
C1 0.186(18) 0.058(9) 0.25(3) -0.046(13) 0.00(2) 0.027(12)
C2 0.186(18) 0.058(9) 0.25(3) -0.046(13) 0.00(2) 0.027(12)
C3 0.186(18) 0.058(9) 0.25(3) -0.046(13) 0.00(2) 0.027(12)
C4 0.098(10) 0.061(7) 0.079(9) 0.005(7) 0.005(7) -0.017(7)
C5 0.098(10) 0.061(7) 0.079(9) 0.005(7) 0.005(7) -0.017(7)
C6 0.098(10) 0.061(7) 0.079(9) 0.005(7) 0.005(7) -0.017(7)
C7 0.036(7) 0.011(5) 0.041(7) 0.000(5) 0.015(6) 0.000(5)
C8 0.032(6) 0.008(5) 0.037(7) -0.001(5) 0.017(5) 0.000(5)
C9 0.025(6) 0.008(5) 0.035(7) -0.010(5) 0.007(5) -0.006(4)
C10 0.032(6) 0.015(6) 0.027(6) 0.000(5) 0.004(5) -0.001(5)
C11 0.032(6) 0.006(5) 0.019(5) 0.002(4) 0.014(5) 0.000(4)
C12 0.028(6) 0.014(5) 0.024(6) -0.003(4) 0.014(5) 0.005(4)
C13 0.020(5) 0.017(5) 0.020(5) -0.004(4) 0.002(4) -0.008(4)
C14 0.020(5) 0.012(5) 0.015(5) -0.006(4) 0.007(4) -0.005(4)
C15 0.026(6) 0.008(5) 0.030(6) -0.001(4) 0.019(5) 0.002(4)
C16 0.023(5) 0.019(5) 0.025(6) 0.001(5) 0.009(5) -0.005(5)
C17 0.021(5) 0.011(5) 0.030(6) -0.001(5) 0.015(5) 0.006(4)
C18 0.023(5) 0.007(5) 0.034(6) -0.006(4) 0.018(5) -0.002(4)
C19 0.022(6) 0.013(6) 0.062(9) -0.016(6) 0.010(6) 0.003(5)
C20 0.037(7) 0.023(6) 0.050(8) -0.015(6) 0.023(6) 0.006(5)
C21 0.047(8) 0.027(7) 0.045(8) -0.025(6) 0.026(6) -0.006(6)
C22 0.040(7) 0.020(6) 0.031(7) -0.010(5) 0.010(6) -0.003(5)
C23 0.026(6) 0.003(4) 0.029(6) -0.001(4) 0.007(5) 0.000(4)
C24 0.019(5) 0.010(5) 0.025(6) -0.005(4) 0.010(4) -0.006(4)
C25 0.015(5) 0.017(5) 0.023(6) 0.003(4) 0.004(4) 0.002(4)
C26 0.029(6) 0.008(5) 0.024(6) 0.001(4) 0.006(5) 0.001(4)
C27 0.032(7) 0.037(8) 0.039(8) 0.011(6) 0.014(6) 0.001(6)
C28 0.045(9) 0.039(8) 0.053(10) 0.015(7) 0.006(7) 0.009(7)
C29 0.045(8) 0.028(7) 0.042(8) 0.012(6) 0.021(6) -0.005(6)
C30 0.023(6) 0.023(6) 0.026(6) 0.006(5) 0.011(5) 0.003(5)
C31 0.023(6) 0.014(5) 0.026(6) -0.004(5) 0.005(5) 0.004(4)
C32 0.025(6) 0.053(9) 0.035(7) 0.008(7) 0.011(5) 0.008(6)
C33 0.026(7) 0.055(10) 0.046(9) 0.014(7) -0.002(6) -0.001(6)
C34 0.022(6) 0.054(9) 0.063(10) 0.011(8) 0.015(7) -0.001(6)
C35 0.072(12) 0.057(12) 0.061(11) -0.028(9) 0.027(10) -0.045(10)
C36 0.051(8) 0.048(9) 0.023(7) -0.003(6) 0.018(6) -0.012(7)
C37 0.044(8) 0.055(10) 0.046(9) -0.015(8) 0.017(7) -0.013(7)
C38 0.072(11) 0.030(8) 0.039(8) 0.004(6) 0.011(8) 0.008(7)
C39 0.074(13) 0.084(15) 0.048(11) -0.031(10) 0.018(10) -0.011(11)
C40 0.042(8) 0.054(9) 0.032(8) -0.004(7) 0.017(6) 0.007(7)
C41 0.018(6) 0.035(7) 0.031(7) -0.001(5) 0.006(5) -0.011(5)
C42 0.029(7) 0.024(7) 0.057(9) 0.007(6) 0.014(6) -0.003(5)
C43 0.008(5) 0.032(7) 0.040(7) -0.008(6) 0.004(5) -0.002(4)
C44 0.046(9) 0.037(8) 0.062(11) 0.000(8) 0.020(8) -0.013(7)
C45 0.057(10) 0.033(8) 0.054(10) 0.009(7) -0.004(8) 0.010(7)
C46 0.036(7) 0.023(6) 0.033(7) -0.002(5) 0.008(6) -0.004(6)
C47 0.036(7) 0.028(7) 0.060(10) 0.006(7) 0.012(7) 0.009(6)
C48 0.036(7) 0.038(7) 0.023(6) 0.003(6) -0.003(5) 0.010(6)
C49 0.035(8) 0.048(10) 0.089(14) -0.011(10) 0.000(9) -0.002(8)
C50 0.041(9) 0.052(10) 0.063(11) -0.009(9) 0.007(8) -0.013(8)
C51 0.033(7) 0.033(8) 0.049(9) 0.002(6) 0.015(6) 0.005(6)
C52 0.055(10) 0.038(9) 0.071(12) -0.012(8) 0.031(9) -0.020(7)
C53 0.051(9) 0.027(7) 0.058(10) 0.003(7) 0.031(8) -0.002(6)
C54 0.100(15) 0.020(7) 0.064(11) 0.005(8) 0.032(11) -0.024(9)
C55 0.021(7) 0.137(19) 0.050(10) 0.028(11) 0.015(7) -0.013(9)
C56 0.033(7) 0.057(10) 0.047(9) 0.019(8) 0.021(6) 0.002(7)
C57 0.033(8) 0.053(10) 0.081(12) 0.026(9) 0.036(8) 0.011(7)
C58 0.045(8) 0.035(8) 0.074(11) 0.020(8) 0.041(8) 0.019(7)
C59 0.075(14) 0.059(13) 0.13(2) -0.014(14) 0.071(15) 0.016(11)
C60 0.099(14) 0.035(9) 0.038(9) -0.001(7) 0.036(9) 0.016(9)
C61 0.048(8) 0.029(7) 0.044(8) 0.000(6) 0.025(7) -0.007(6)
C62 0.044(8) 0.040(8) 0.040(8) -0.014(7) 0.016(6) -0.002(6)
C63 0.035(7) 0.029(7) 0.053(9) -0.003(7) 0.022(7) 0.013(6)
C64 0.060(10) 0.045(9) 0.052(10) -0.017(8) 0.024(8) -0.010(8)
C65 0.060(11) 0.051(11) 0.083(14) 0.007(10) 0.006(10) 0.014(9)
C66 0.066(12) 0.031(8) 0.101(15) 0.004(9) 0.024(11) -0.005(8)
C67 0.27(3) 0.51(5) 0.62(8) 0.17(6) 0.18(4) 0.27(3)
C68 0.27(3) 0.51(5) 0.62(8) 0.17(6) 0.18(4) 0.27(3)
C69 0.27(3) 0.51(5) 0.62(8) 0.17(6) 0.18(4) 0.27(3)
C70 0.27(3) 0.51(5) 0.62(8) 0.17(6) 0.18(4) 0.27(3)
C71 0.27(3) 0.51(5) 0.62(8) 0.17(6) 0.18(4) 0.27(3)
C72 0.27(3) 0.51(5) 0.62(8) 0.17(6) 0.18(4) 0.27(3)
N1 0.018(4) 0.009(4) 0.026(5) -0.002(4) 0.003(4) -0.003(3)
N2 0.021(5) 0.017(5) 0.033(6) -0.003(4) 0.012(4) 0.001(4)
N3 0.012(4) 0.015(4) 0.027(5) -0.004(4) 0.008(4) 0.002(3)
N4 0.020(5) 0.020(5) 0.028(5) 0.001(4) 0.008(4) -0.007(4)
N5 0.023(5) 0.020(5) 0.038(6) 0.007(4) 0.012(4) 0.000(4)
N6 0.036(6) 0.022(5) 0.032(6) 0.005(4) 0.016(5) -0.001(4)
N7 0.025(5) 0.031(6) 0.037(6) 0.010(5) 0.016(5) 0.001(4)
N8 0.018(5) 0.036(6) 0.035(6) 0.005(5) 0.012(4) 0.000(4)
O1 0.035(5) 0.024(4) 0.033(5) -0.007(4) 0.016(4) -0.004(4)
O2 0.039(5) 0.034(5) 0.036(5) -0.010(4) 0.016(4) -0.011(4)
O3 0.026(4) 0.036(5) 0.037(5) -0.018(4) 0.013(4) -0.011(4)
O4 0.016(4) 0.026(4) 0.044(5) 0.000(4) 0.006(4) -0.011(3)
O5 0.028(5) 0.016(4) 0.047(5) 0.001(4) 0.010(4) 0.000(3)
O6 0.034(5) 0.026(5) 0.050(6) -0.010(4) 0.002(4) -0.006(4)
O7 0.027(5) 0.036(5) 0.050(6) -0.009(4) 0.015(4) -0.009(4)
O8 0.051(6) 0.028(5) 0.042(6) 0.002(4) 0.021(5) -0.016(4)
O9 0.028(5) 0.049(6) 0.050(6) 0.006(5) 0.021(4) -0.005(4)
O10 0.042(5) 0.038(5) 0.066(7) -0.001(5) 0.040(5) 0.009(5)
O11 0.039(5) 0.032(5) 0.040(5) 0.000(4) 0.024(4) -0.002(4)
O12 0.029(4) 0.017(4) 0.044(5) -0.010(4) 0.018(4) -0.008(3)
F1 0.119(11) 0.051(7) 0.233(18) 0.009(9) 0.100(12) -0.026(7)
F2 0.081(8) 0.108(10) 0.107(10) 0.005(8) 0.018(7) -0.051(8)
F3 0.158(13) 0.132(12) 0.119(11) -0.055(9) 0.099(10) -0.088(11)
F4 0.084(9) 0.182(16) 0.149(14) -0.134(13) -0.022(9) 0.007(10)
F5 0.37(3) 0.045(8) 0.101(11) -0.040(8) 0.062(15) -0.046(12)
F6 0.098(9) 0.124(11) 0.094(9) -0.070(8) 0.033(7) -0.005(8)
F7 0.054(6) 0.083(7) 0.065(6) -0.051(6) 0.022(5) -0.016(5)
F8 0.064(6) 0.071(7) 0.068(6) 0.012(5) 0.025(5) 0.035(5)
F9 0.067(6) 0.063(6) 0.096(8) -0.010(6) 0.055(6) -0.015(5)
F10A 0.085(7) 0.024(4) 0.130(11) -0.002(6) 0.029(7) -0.004(4)
F11A 0.085(7) 0.024(4) 0.130(11) -0.002(6) 0.029(7) -0.004(4)
F12A 0.085(7) 0.024(4) 0.130(11) -0.002(6) 0.029(7) -0.004(4)
F10B 0.085(7) 0.024(4) 0.130(11) -0.002(6) 0.029(7) -0.004(4)
F11B 0.085(7) 0.024(4) 0.130(11) -0.002(6) 0.029(7) -0.004(4)
F12B 0.085(7) 0.024(4) 0.130(11) -0.002(6) 0.029(7) -0.004(4)
F13 0.056(6) 0.017(4) 0.091(7) 0.007(4) 0.003(5) 0.001(4)
F14 0.096(8) 0.036(5) 0.082(7) 0.024(5) 0.019(6) -0.013(5)
F15 0.053(6) 0.032(5) 0.103(8) 0.000(5) 0.001(5) 0.006(4)
F16 0.051(4) 0.136(7) 0.135(7) -0.039(6) -0.015(4) -0.024(4)
F17 0.051(4) 0.136(7) 0.135(7) -0.039(6) -0.015(4) -0.024(4)
F18 0.051(4) 0.136(7) 0.135(7) -0.039(6) -0.015(4) -0.024(4)
F19 0.28(2) 0.098(11) 0.054(8) -0.009(8) 0.028(11) -0.013(13)
F20 0.20(2) 0.202(19) 0.088(11) -0.023(12) 0.005(11) -0.120(17)
F21 0.179(17) 0.39(3) 0.059(8) -0.091(14) -0.033(9) 0.20(2)
F22 0.29(2) 0.066(8) 0.119(12) -0.021(8) 0.070(13) -0.114(12)
F23 0.197(15) 0.059(7) 0.115(10) 0.015(7) 0.119(11) -0.016(8)
F24 0.166(16) 0.124(13) 0.169(16) 0.108(13) 0.066(13) 0.019(12)
F25 0.057(7) 0.33(2) 0.043(7) 0.019(10) 0.002(5) -0.085(11)
F26 0.065(7) 0.083(8) 0.100(9) 0.003(7) 0.021(6) -0.032(6)
F27 0.031(5) 0.119(10) 0.098(8) 0.019(7) 0.028(5) -0.003(5)
F28 0.112(11) 0.077(8) 0.218(17) -0.021(10) 0.121(12) 0.006(8)
F29 0.32(2) 0.028(6) 0.25(2) 0.035(9) 0.23(2) 0.040(10)
F30 0.179(18) 0.120(14) 0.177(18) -0.087(14) 0.034(15) 0.028(13)
F31 0.116(9) 0.043(6) 0.075(7) 0.019(5) 0.051(7) 0.008(6)
F32 0.136(11) 0.099(9) 0.056(7) -0.006(6) 0.040(7) -0.049(8)
F33 0.146(11) 0.113(10) 0.098(9) 0.055(8) 0.103(9) 0.086(9)
F34 0.046(5) 0.073(7) 0.075(7) -0.025(5) 0.032(5) -0.031(5)
F35 0.073(7) 0.095(8) 0.053(6) -0.026(6) 0.014(5) -0.034(6)
F36 0.072(7) 0.027(5) 0.167(12) -0.002(6) 0.030(8) -0.016(5)
S1 0.0342(18) 0.0212(16) 0.065(2) -0.0133(16) 0.0094(17) 0.0053(14)
S2 0.0430(19) 0.0222(16) 0.0411(19) -0.0137(14) 0.0038(15) 0.0026(14)
S3 0.0282(15) 0.0145(13) 0.0363(17) -0.0081(12) 0.0106(13) 0.0001(11)
S4 0.0277(16) 0.0215(15) 0.055(2) -0.0172(15) 0.0077(15) 0.0020(13)
S5 0.0222(14) 0.0140(13) 0.0380(17) -0.0083(12) 0.0098(12) -0.0003(11)
S6 0.0251(14) 0.0150(13) 0.0323(16) -0.0083(12) 0.0072(12) -0.0010(11)
Dy1 0.0228(3) 0.0181(3) 0.0285(3) -0.0066(2) 0.0066(2) -0.0029(2)
Dy2 0.0236(3) 0.0250(3) 0.0366(3) 0.0016(3) 0.0167(2) -0.0030(2)
Cl1 0.115(5) 0.082(4) 0.106(5) -0.020(3) 0.042(4) -0.016(4)
Cl2 0.063(3) 0.057(3) 0.064(3) 0.012(2) 0.017(2) -0.012(2)
Cl3 0.066(3) 0.048(2) 0.101(4) -0.007(2) 0.041(3) -0.002(2)
Cl4 0.077(4) 0.081(4) 0.113(5) -0.007(3) 0.001(3) 0.019(3)

loop_
_atom_type_symbol
_atom_type_description
_atom_type_scat_dispersion_real
_atom_type_scat_dispersion_imag
_atom_type_scat_source
C C 0.0033 0.0016 'International Tables Vol C Tables 4.2.6.8 and 6.1.1.4'
H H 0 0 'International Tables Vol C Tables 4.2.6.8 and 6.1.1.4'
N N 0.0061 0.0033 'International Tables Vol C Tables 4.2.6.8 and 6.1.1.4'
O O 0.0106 0.006 'International Tables Vol C Tables 4.2.6.8 and 6.1.1.4'
F F 0.0171 0.0103 'International Tables Vol C Tables 4.2.6.8 and 6.1.1.4'
S S 0.1246 0.1234 'International Tables Vol C Tables 4.2.6.8 and 6.1.1.4'
Dy Dy -0.1892 4.4098 'International Tables Vol C Tables 4.2.6.8 and 6.1.1.4'
Cl Cl 0.1484 0.1585 'International Tables Vol C Tables 4.2.6.8 and 6.1.1.4'

loop_
_geom_angle_atom_site_label_1
_geom_angle_atom_site_label_2
_geom_angle_atom_site_label_3
_geom_angle
C3 C2 C1 107(3)
C2 C3 S1 131(3)
C4 C5 C6 116.5(19)
C5 C6 S2 110.6(15)
C8 C7 S1 123.7(9)
C8 C7 S4 116.8(9)
S1 C7 S4 118.6(8)
C7 C8 S3 117.9(9)
C7 C8 S2 121.2(9)
S3 C8 S2 120.3(7)
C10 C9 S3 126.1(9)
C10 C9 S4 119.4(9)
S3 C9 S4 114.5(6)
C9 C10 S5 121.8(9)
C9 C10 S6 121.8(9)
S5 C10 S6 116.1(6)
C12 C11 C16 121.7(10)
C12 C11 S6 117.3(8)
C16 C11 S6 121.0(9)
C13 C12 C11 120.7(10)
C13 C12 S5 123.3(9)
C11 C12 S5 116.0(8)
C14 C13 C12 118.0(10)
C13 C14 C15 120.4(9)
C13 C14 N1 130.5(10)
C15 C14 N1 109.1(9)
C16 C15 N3 130.5(10)
C16 C15 C14 123.8(9)
N3 C15 C14 105.8(9)
C15 C16 C11 115.4(10)
N1 C17 N3 113.3(9)
N1 C17 C18 121.5(10)
N3 C17 C18 125.2(9)
N2 C18 C19 120.3(9)
N2 C18 C17 112.8(9)
C19 C18 C17 126.9(10)
C18 C19 C20 120.6(11)
C21 C20 C19 117.4(11)
C22 C21 C20 119.3(11)
N2 C22 C21 124.0(12)
N3 C23 C24 115.7(9)
C25 C24 C30 119.8(9)
C25 C24 C23 124.2(10)
C30 C24 C23 116.0(9)
C24 C25 C26 116.8(10)
N4 C26 C25 125.8(10)
N4 C26 N5 112.8(9)
C25 C26 N5 121.4(10)
C28 C27 N5 106.8(12)
C27 C28 C29 105.9(13)
N6 C29 C28 111.5(12)
C24 C30 C31 117.6(10)
N4 C31 C30 124.5(10)
N4 C31 N7 115.6(10)
C30 C31 N7 119.9(10)
C33 C32 N7 106.7(12)
C32 C33 C34 104.9(12)
N8 C34 C33 113.1(12)
F3 C35 F1 111.9(17)
F3 C35 F2 101.4(18)
F1 C35 F2 103.0(15)
F3 C35 C36 117.6(14)
F1 C35 C36 114.9(16)
F2 C35 C36 105.8(14)
O1 C36 C37 129.8(13)
O1 C36 C35 111.5(12)
C37 C36 C35 118.6(12)
C36 C37 C38 119.7(13)
O2 C38 C37 125.5(14)
O2 C38 C39 115.9(15)
C37 C38 C39 118.6(14)
F4 C39 F6 107.0(17)
F4 C39 F5 110(2)
F6 C39 F5 100.5(18)
F4 C39 C38 112.8(17)
F6 C39 C38 115.0(16)
F5 C39 C38 110.5(15)
F7 C40 F8 110.3(13)
F7 C40 F9 105.4(11)
F8 C40 F9 105.8(12)
F7 C40 C41 111.1(12)
F8 C40 C41 110.4(11)
F9 C40 C41 113.5(12)
O3 C41 C42 127.7(11)
O3 C41 C40 114.7(11)
C42 C41 C40 117.6(11)
C41 C42 C43 121.3(11)
O4 C43 C42 129.9(12)
O4 C43 C44 111.7(10)
C42 C43 C44 118.2(10)
F11B C44 F10A 35.5(15)
F11B C44 F11A 129.0(18)
F10A C44 F11A 105.8(17)
F11B C44 F10B 112.5(19)
F10A C44 F10B 132.2(18)
F11A C44 F10B 64.3(16)
F11B C44 F12A 71.2(17)
F10A C44 F12A 105.1(18)
F11A C44 F12A 112.7(18)
F10B C44 F12A 50.6(14)
F11B C44 F12B 104.9(18)
F10A C44 F12B 71.9(16)
F11A C44 F12B 39.5(13)
F10B C44 F12B 102.0(18)
F12A C44 F12B 141.6(18)
F11B C44 C43 113.7(15)
F10A C44 C43 112.7(14)
F11A C44 C43 112.7(13)
F10B C44 C43 114.1(13)
F12A C44 C43 107.7(13)
F12B C44 C43 108.5(14)
F15 C45 F13 108.5(14)
F15 C45 F14 109.2(13)
F13 C45 F14 108.2(14)
F15 C45 C46 113.6(13)
F13 C45 C46 110.3(12)
F14 C45 C46 107.0(13)
O5 C46 C47 129.9(12)
O5 C46 C45 114.5(11)
C47 C46 C45 115.6(12)
C46 C47 C48 119.2(12)
O6 C48 C47 127.2(13)
O6 C48 C49 116.3(13)
C47 C48 C49 116.4(13)
F18 C49 F16 112.0(16)
F18 C49 F17 100.1(15)
F16 C49 F17 99.4(15)
F18 C49 C48 115.2(15)
F16 C49 C48 118.4(15)
F17 C49 C48 108.8(15)
F21 C50 F20 105(2)
F21 C50 F19 103.9(19)
F20 C50 F19 104.5(17)
F21 C50 C51 113.8(15)
F20 C50 C51 114.1(15)
F19 C50 C51 114.7(14)
O7 C51 C52 126.3(14)
O7 C51 C50 114.7(13)
C52 C51 C50 118.8(14)
C53 C52 C51 121.0(14)
O8 C53 C52 128.9(13)
O8 C53 C54 112.1(14)
C52 C53 C54 118.7(14)
F24 C54 F22 103.0(17)
F24 C54 F23 105.7(18)
F22 C54 F23 103.5(16)
F24 C54 C53 115.2(16)
F22 C54 C53 115.7(16)
F23 C54 C53 112.5(14)
F25 C55 F27 108.7(14)
F25 C55 F26 105(2)
F27 C55 F26 105.6(13)
F25 C55 C56 112.9(13)
F27 C55 C56 112.9(18)
F26 C55 C56 111.1(13)
O9 C56 C57 124.5(13)
O9 C56 C55 114.3(15)
C57 C56 C55 121.3(14)
C58 C57 C56 122.5(13)
O10 C58 C57 126.5(14)
O10 C58 C59 113.1(14)
C57 C58 C59 120.4(13)
F29 C59 F28 111.7(19)
F29 C59 F30 103(2)
F28 C59 F30 104(2)
F29 C59 C58 113.0(18)
F28 C59 C58 113.8(18)
F30 C59 C58 110.6(18)
F32 C60 F33 107.6(14)
F32 C60 F31 104.4(14)
F33 C60 F31 105.5(16)
F32 C60 C61 116.1(16)
F33 C60 C61 111.1(13)
F31 C60 C61 111.4(12)
O11 C61 C62 126.8(12)
O11 C61 C60 117.3(13)
C62 C61 C60 115.7(14)
C63 C62 C61 120.3(13)
O12 C63 C62 129.9(13)
O12 C63 C64 113.4(12)
C62 C63 C64 116.6(13)
F34 C64 F35 109.6(14)
F34 C64 F36 106.9(14)
F35 C64 F36 106.1(13)
F34 C64 C63 112.3(12)
F35 C64 C63 113.6(14)
F36 C64 C63 108.0(13)
Cl1 C65 Cl2 112.0(11)
Cl3 C66 Cl4 112.8(11)
C69 C68 C67 106.2(15)
C70 C69 C68 106.6(18)
C69 C70 C71 106.4(18)
C70 C71 C72 106.5(17)
C17 N1 C14 105.3(9)
C17 N1 Dy1 119.2(7)
C14 N1 Dy1 135.2(7)
C22 N2 C18 118.1(10)
C22 N2 Dy1 121.4(8)
C18 N2 Dy1 118.5(7)
C17 N3 C15 106.6(8)
C17 N3 C23 130.9(8)
C15 N3 C23 121.5(9)
C31 N4 C26 115.6(9)
C31 N4 Dy2 120.4(7)
C26 N4 Dy2 123.2(7)
C27 N5 N6 111.8(9)
C27 N5 C26 129.8(10)
N6 N5 C26 118.4(9)
C29 N6 N5 104.0(10)
C29 N6 Dy2 132.5(8)
N5 N6 Dy2 122.4(7)
C32 N7 N8 111.9(10)
C32 N7 C31 129.1(10)
N8 N7 C31 119.0(10)
C34 N8 N7 103.5(10)
C34 N8 Dy2 134.1(8)
N7 N8 Dy2 119.3(7)
C36 O1 Dy1 132.7(8)
C38 O2 Dy1 137.5(9)
C41 O3 Dy1 128.8(7)
C43 O4 Dy1 129.2(8)
C46 O5 Dy1 134.4(8)
C48 O6 Dy1 136.1(8)
C51 O7 Dy2 133.1(9)
C53 O8 Dy2 133.2(9)
C56 O9 Dy2 136.3(10)
C58 O10 Dy2 132.2(9)
C61 O11 Dy2 137.7(8)
C63 O12 Dy2 131.6(8)
C7 S1 C3 104.6(10)
C8 S2 C6 106.8(8)
C9 S3 C8 95.4(6)
C7 S4 C9 95.0(6)
C12 S5 C10 96.0(6)
C11 S6 C10 94.5(5)
O2 Dy1 O1 71.8(3)
O2 Dy1 O6 74.0(3)
O1 Dy1 O6 116.0(3)
O2 Dy1 O5 116.0(3)
O1 Dy1 O5 76.3(3)
O6 Dy1 O5 72.7(3)
O2 Dy1 O3 138.1(3)
O1 Dy1 O3 148.8(3)
O6 Dy1 O3 75.2(3)
O5 Dy1 O3 80.2(3)
O2 Dy1 O4 74.2(3)
O1 Dy1 O4 136.3(3)
O6 Dy1 O4 79.0(3)
O5 Dy1 O4 144.9(3)
O3 Dy1 O4 72.6(3)
O2 Dy1 N1 134.5(3)
O1 Dy1 N1 73.9(3)
O6 Dy1 N1 149.8(3)
O5 Dy1 N1 83.1(3)
O3 Dy1 N1 83.2(3)
O4 Dy1 N1 114.6(3)
O2 Dy1 N2 78.2(3)
O1 Dy1 N2 74.7(3)
O6 Dy1 N2 144.3(3)
O5 Dy1 N2 141.2(3)
O3 Dy1 N2 114.2(3)
O4 Dy1 N2 72.1(3)
N1 Dy1 N2 64.4(3)
O11 Dy2 O9 88.8(3)
O11 Dy2 O8 70.7(3)
O9 Dy2 O8 73.5(3)
O11 Dy2 O7 142.1(3)
O9 Dy2 O7 77.6(3)
O8 Dy2 O7 71.5(3)
O11 Dy2 O12 72.8(3)
O9 Dy2 O12 138.6(3)
O8 Dy2 O12 129.6(3)
O7 Dy2 O12 137.8(3)
O11 Dy2 O10 70.7(3)
O9 Dy2 O10 70.1(3)
O8 Dy2 O10 126.5(3)
O7 Dy2 O10 133.4(4)
O12 Dy2 O10 68.9(3)
O11 Dy2 N8 141.6(3)
O9 Dy2 N8 82.7(3)
O8 Dy2 N8 139.9(3)
O7 Dy2 N8 72.1(3)
O12 Dy2 N8 89.3(3)
O10 Dy2 N8 71.2(3)
O11 Dy2 N6 81.2(3)
O9 Dy2 N6 144.1(3)
O8 Dy2 N6 70.6(3)
O7 Dy2 N6 89.4(3)
O12 Dy2 N6 70.5(3)
O10 Dy2 N6 135.7(4)
N8 Dy2 N6 125.2(3)
O11 Dy2 N4 132.2(3)
O9 Dy2 N4 138.9(3)
O8 Dy2 N4 118.0(3)
O7 Dy2 N4 70.7(3)
O12 Dy2 N4 67.2(3)
O10 Dy2 N4 115.2(3)
N8 Dy2 N4 63.3(3)
N6 Dy2 N4 61.9(3)

loop_
_geom_bond_atom_site_label_1
_geom_bond_atom_site_label_2
_geom_bond_distance
C1 C2 1.44(4)
C2 C3 1.36(4)
C3 S1 1.75(4)
C4 C5 1.39(3)
C5 C6 1.51(3)
C6 S2 1.80(2)
C7 C8 1.349(17)
C7 S1 1.741(12)
C7 S4 1.758(12)
C8 S3 1.749(11)
C8 S2 1.757(11)
C9 C10 1.354(15)
C9 S3 1.746(11)
C9 S4 1.774(12)
C10 S5 1.738(12)
C10 S6 1.756(12)
C11 C12 1.402(16)
C11 C16 1.407(15)
C11 S6 1.748(11)
C12 C13 1.397(15)
C12 S5 1.734(10)
C13 C14 1.372(14)
C14 C15 1.397(15)
C14 N1 1.409(13)
C15 C16 1.374(15)
C15 N3 1.396(12)
C17 N1 1.314(13)
C17 N3 1.364(14)
C17 C18 1.468(13)
C18 N2 1.359(14)
C18 C19 1.389(15)
C19 C20 1.400(15)
C20 C21 1.386(18)
C21 C22 1.358(17)
C22 N2 1.344(14)
C23 N3 1.456(13)
C23 C24 1.524(14)
C24 C25 1.368(15)
C24 C30 1.387(15)
C25 C26 1.378(14)
C26 N4 1.336(14)
C26 N5 1.445(14)
C27 C28 1.332(18)
C27 N5 1.350(16)
C28 C29 1.408(19)
C29 N6 1.304(16)
C30 C31 1.388(15)
C31 N4 1.313(14)
C31 N7 1.400(14)
C32 C33 1.343(17)
C32 N7 1.361(16)
C33 C34 1.42(2)
C34 N8 1.292(17)
C35 F3 1.245(19)
C35 F1 1.25(2)
C35 F2 1.39(2)
C35 C36 1.554(19)
C36 O1 1.258(14)
C36 C37 1.355(19)
C37 C38 1.41(2)
C38 O2 1.242(17)
C38 C39 1.50(2)
C39 F4 1.25(2)
C39 F6 1.33(2)
C39 F5 1.36(3)
C40 F7 1.305(16)
C40 F8 1.325(17)
C40 F9 1.332(17)
C40 C41 1.518(17)
C41 O3 1.279(13)
C41 C42 1.350(18)
C42 C43 1.372(17)
C43 O4 1.236(13)
C43 C44 1.584(19)
C44 F11B 1.298(17)
C44 F10A 1.301(16)
C44 F11A 1.307(17)
C44 F10B 1.315(17)
C44 F12A 1.324(17)
C44 F12B 1.349(17)
C45 F15 1.276(18)
C45 F13 1.325(18)
C45 F14 1.330(19)
C45 C46 1.585(19)
C46 O5 1.229(15)
C46 C47 1.399(19)
C47 C48 1.409(19)
C48 O6 1.242(15)
C48 C49 1.47(2)
C49 F18 1.27(2)
C49 F16 1.30(2)
C49 F17 1.42(2)
C50 F21 1.23(2)
C50 F20 1.30(2)
C50 F19 1.30(2)
C50 C51 1.49(2)
C51 O7 1.276(16)
C51 C52 1.41(2)
C52 C53 1.35(2)
C53 O8 1.259(17)
C53 C54 1.49(2)
C54 F24 1.28(2)
C54 F22 1.32(2)
C54 F23 1.33(2)
C55 F25 1.292(19)
C55 F27 1.337(19)
C55 F26 1.37(2)
C55 C56 1.50(2)
C56 O9 1.267(16)
C56 C57 1.39(2)
C57 C58 1.37(2)
C58 O10 1.274(14)
C58 C59 1.53(3)
C59 F29 1.24(2)
C59 F28 1.295(19)
C59 F30 1.36(3)
C60 F32 1.30(2)
C60 F33 1.310(19)
C60 F31 1.321(18)
C60 C61 1.518(19)
C61 O11 1.229(16)
C61 C62 1.406(19)
C62 C63 1.398(19)
C63 O12 1.241(16)
C63 C64 1.54(2)
C64 F34 1.294(16)
C64 F35 1.296(19)
C64 F36 1.366(19)
C65 Cl1 1.69(2)
C65 Cl2 1.773(17)
C66 Cl3 1.742(18)
C66 Cl4 1.746(19)
C67 C68 1.497(10)
C68 C69 1.494(13)
C69 C70 1.493(14)
C70 C71 1.494(14)
C71 C72 1.495(14)
N1 Dy1 2.491(9)
N2 Dy1 2.563(9)
N4 Dy2 2.588(9)
N5 N6 1.370(13)
N6 Dy2 2.496(10)
N7 N8 1.380(12)
N8 Dy2 2.486(10)
O1 Dy1 2.335(8)
O2 Dy1 2.311(8)
O3 Dy1 2.349(8)
O4 Dy1 2.362(8)
O5 Dy1 2.345(8)
O6 Dy1 2.336(9)
O7 Dy2 2.363(9)
O8 Dy2 2.359(9)
O9 Dy2 2.322(9)
O10 Dy2 2.405(9)
O11 Dy2 2.316(9)
O12 Dy2 2.402(8)
